data_7239163
loop_
_publ_author_name
'Ma, Yun-Sheng'
'Yin, Wen-Yu'
'Cai, Wang-Shui'
'Zhu, Ping-Zhou'
'Tang, Xiao-Yan'
'Yuan, Rong-Xin'
'Roy, Soumyajit'

_publ_section_title
;
 Eight novel metal diphosphonates based on
 2-(4-pyridinyl)-1-hydroxyl-1,1-ethylidenediphosphonate: syntheses,
 structures, and magnetic properties
;
_journal_issue 40
_journal_name_full 'RSC Advances'
_journal_page_first 18430
_journal_paper_doi 10.1039/c3ra43137a
_journal_volume 3
_journal_year 2013
_chemical_formula_moiety 'C7 H9 Mn N O7 P2, H2 O'
_chemical_formula_sum 'C7 H11 Mn N O8 P2'
_chemical_formula_weight 354.05
_space_group_IT_number 14
_space_group_name_Hall '-P 2ybc'
_space_group_name_H-M_alt 'P 1 21/c 1'
_symmetry_cell_setting monoclinic
_symmetry_space_group_name_Hall '-P 2ybc'
_symmetry_space_group_name_H-M 'P 1 21/c 1'
_atom_sites_solution_hydrogens geom
_atom_sites_solution_primary direct
_atom_sites_solution_secondary difmap
_audit_creation_method SHELXL-97
_cell_angle_alpha 90.00
_cell_angle_beta 98.23(3)
_cell_angle_gamma 90.00
_cell_formula_units_Z 4
_cell_length_a 5.5529(11)
_cell_length_b 16.196(3)
_cell_length_c 12.860(3)
_cell_measurement_temperature 293(2)
_cell_volume 1144.7(4)
_computing_cell_refinement CrystalClear
_computing_data_collection 'CrystalClear (Rigaku, 2005)'
_computing_data_reduction CrystalClear
_computing_molecular_graphics 'Bruker SHELXTL/PC (Sheldrick, 1999)'
_computing_publication_material 'Bruker SHELXTL/PC and PLATON (Spek, 2003)'
_computing_structure_refinement 'SHELXL-97 (Sheldrick, 2008)'
_computing_structure_solution 'SHELXS-97 (Sheldrick, 2008)'
_diffrn_ambient_temperature 293(2)
_diffrn_measured_fraction_theta_full 0.996
_diffrn_measured_fraction_theta_max 0.996
_diffrn_radiation_monochromator graphite
_diffrn_radiation_source 'fine-focus sealed tube'
_diffrn_radiation_type MoK\a
_diffrn_radiation_wavelength 0.71073
_diffrn_reflns_av_R_equivalents 0.0862
_diffrn_reflns_av_sigmaI/netI 0.0715
_diffrn_reflns_limit_h_max 7
_diffrn_reflns_limit_h_min -7
_diffrn_reflns_limit_k_max 21
_diffrn_reflns_limit_k_min -21
_diffrn_reflns_limit_l_max 16
_diffrn_reflns_limit_l_min -16
_diffrn_reflns_number 11663
_diffrn_reflns_theta_full 27.48
_diffrn_reflns_theta_max 27.48
_diffrn_reflns_theta_min 3.20
_exptl_absorpt_coefficient_mu 1.470
_exptl_absorpt_correction_T_max 0.742
_exptl_absorpt_correction_T_min 0.7101
_exptl_absorpt_correction_type multi-scan
_exptl_absorpt_process_details 'CrystalClear (Rigaku, 2005)'
_exptl_crystal_density_diffrn 2.054
_exptl_crystal_density_method 'not measured'
_exptl_crystal_F_000 716
_exptl_crystal_size_max 0.25
_exptl_crystal_size_mid 0.20
_exptl_crystal_size_min 0.20
_refine_diff_density_max 0.438
_refine_diff_density_min -0.508
_refine_diff_density_rms 0.117
_refine_ls_extinction_method none
_refine_ls_goodness_of_fit_ref 1.082
_refine_ls_hydrogen_treatment mixed
_refine_ls_matrix_type full
_refine_ls_number_parameters 187
_refine_ls_number_reflns 2617
_refine_ls_number_restraints 2
_refine_ls_restrained_S_all 1.081
_refine_ls_R_factor_all 0.0890
_refine_ls_R_factor_gt 0.0583
_refine_ls_shift/su_max 0.001
_refine_ls_shift/su_mean 0.000
_refine_ls_structure_factor_coef Fsqd
_refine_ls_weighting_details 'calc w=1/[\s^2^(Fo^2^)+(0.0236P)^2^+3.3928P] where P=(Fo^2^+2Fc^2^)/3'
_refine_ls_weighting_scheme calc
_refine_ls_wR_factor_gt 0.0917
_refine_ls_wR_factor_ref 0.0989
_reflns_number_gt 2001
_reflns_number_total 2617
_reflns_threshold_expression >2sigma(I)
_cod_data_source_file c3ra43137a.txt
_cod_data_source_block mn
_cod_original_sg_symbol_H-M ' P 21/c'
_cod_database_code 7239163

loop_
_symmetry_equiv_pos_as_xyz
'x, y, z'
'-x, y+1/2, -z+1/2'
'-x, -y, -z'
'x, -y-1/2, z-1/2'

loop_
_atom_site_label
_atom_site_type_symbol
_atom_site_fract_x
_atom_site_fract_y
_atom_site_fract_z
_atom_site_U_iso_or_equiv
_atom_site_adp_type
_atom_site_occupancy
_atom_site_symmetry_multiplicity
_atom_site_calc_flag
_atom_site_refinement_flags
Mn1 Mn 0.16189(11) 0.57827(4) 0.95124(5) 0.01335(17) Uani 1 1 d .
P1 P 0.69905(19) 0.62319(6) 1.08015(8) 0.0095(2) Uani 1 1 d .
P2 P 0.65312(19) 0.65858(6) 0.84735(8) 0.0099(2) Uani 1 1 d .
N1 N 0.5354(8) 0.9841(2) 0.7995(3) 0.0278(10) Uani 1 1 d D
H1A H 0.545(10) 1.021(3) 0.754(3) 0.042 Uiso 1 1 d D
O1 O 0.4358(5) 0.60059(17) 1.0777(2) 0.0148(6) Uani 1 1 d .
O2 O 0.8122(5) 0.65965(18) 1.1882(2) 0.0155(7) Uani 1 1 d D
H2A H 0.744(8) 0.695(2) 1.217(3) 0.023 Uiso 1 1 d D
O3 O 0.8702(5) 0.55379(16) 1.0565(2) 0.0137(6) Uani 1 1 d .
O4 O 0.4374(5) 0.60025(17) 0.8512(2) 0.0139(6) Uani 1 1 d .
O5 O 0.8829(5) 0.61202(18) 0.8289(2) 0.0164(7) Uani 1 1 d .
O6 O 0.5853(5) 0.72605(18) 0.7664(2) 0.0169(7) Uani 1 1 d .
O7 O 0.9781(5) 0.72810(19) 0.9902(2) 0.0162(7) Uani 1 1 d .
H7A H 1.014(9) 0.753(3) 1.048(4) 0.024 Uiso 1 1 d .
O8 O 0.1218(7) 0.8271(2) 0.1578(3) 0.0265(9) Uani 1 1 d .
H8A H 0.246(10) 0.812(4) 0.191(4) 0.040 Uiso 1 1 d .
H8B H 0.045(10) 0.839(4) 0.198(4) 0.040 Uiso 1 1 d .
C1 C 0.5492(8) 0.8511(3) 0.9310(3) 0.0158(9) Uani 1 1 d .
C2 C 0.7440(9) 0.9065(3) 0.9386(4) 0.0237(11) Uani 1 1 d .
H2 H 0.8795 0.8990 0.9893 0.028 Uiso 1 1 calc R
C3 C 0.7331(10) 0.9721(3) 0.8705(4) 0.0292(12) Uani 1 1 d .
H3 H 0.8638 1.0084 0.8738 0.035 Uiso 1 1 calc R
C4 C 0.3424(9) 0.9342(3) 0.7914(4) 0.0258(11) Uani 1 1 d .
H4 H 0.2070 0.9446 0.7417 0.031 Uiso 1 1 calc R
C5 C 0.3458(8) 0.8673(3) 0.8572(3) 0.0209(10) Uani 1 1 d .
H5 H 0.2112 0.8326 0.8525 0.025 Uiso 1 1 calc R
C6 C 0.5557(8) 0.7768(2) 1.0023(3) 0.0136(9) Uani 1 1 d .
H6A H 0.3912 0.7556 0.9981 0.016 Uiso 1 1 calc R
H6B H 0.6046 0.7954 1.0739 0.016 Uiso 1 1 calc R
C7 C 0.7239(7) 0.7044(2) 0.9811(3) 0.0098(8) Uani 1 1 d .

loop_
_atom_site_aniso_label
_atom_site_aniso_U_11
_atom_site_aniso_U_22
_atom_site_aniso_U_33
_atom_site_aniso_U_23
_atom_site_aniso_U_13
_atom_site_aniso_U_12
Mn1 0.0113(3) 0.0136(3) 0.0150(3) 0.0013(3) 0.0014(3) -0.0010(3)
P1 0.0112(5) 0.0088(5) 0.0087(5) 0.0012(4) 0.0024(4) 0.0015(4)
P2 0.0104(5) 0.0102(5) 0.0089(5) 0.0002(4) 0.0012(4) -0.0006(4)
N1 0.046(3) 0.018(2) 0.021(2) 0.0056(17) 0.010(2) 0.011(2)
O1 0.0121(15) 0.0186(16) 0.0134(15) 0.0027(12) 0.0014(12) -0.0039(12)
O2 0.0177(17) 0.0169(16) 0.0113(15) -0.0030(12) -0.0002(13) 0.0025(13)
O3 0.0148(16) 0.0093(14) 0.0180(15) -0.0001(12) 0.0061(13) 0.0020(12)
O4 0.0155(15) 0.0139(15) 0.0126(14) -0.0016(12) 0.0033(12) -0.0043(12)
O5 0.0134(16) 0.0199(16) 0.0162(15) -0.0012(13) 0.0033(12) 0.0038(13)
O6 0.0215(17) 0.0156(16) 0.0130(15) 0.0058(12) 0.0009(13) -0.0013(13)
O7 0.0126(16) 0.0231(18) 0.0131(15) -0.0027(13) 0.0022(13) -0.0060(13)
O8 0.022(2) 0.040(2) 0.0169(18) -0.0080(16) -0.0008(14) -0.0045(17)
C1 0.022(2) 0.012(2) 0.013(2) -0.0002(17) 0.0009(18) 0.0052(19)
C2 0.028(3) 0.019(2) 0.023(2) 0.003(2) -0.001(2) -0.003(2)
C3 0.042(3) 0.015(2) 0.032(3) 0.001(2) 0.008(2) -0.008(2)
C4 0.032(3) 0.026(3) 0.020(2) 0.000(2) 0.005(2) 0.014(2)
C5 0.020(2) 0.019(2) 0.023(2) -0.0025(19) 0.003(2) 0.0030(19)
C6 0.017(2) 0.009(2) 0.014(2) -0.0010(17) 0.0024(18) -0.0003(17)
C7 0.006(2) 0.012(2) 0.0112(19) 0.0007(16) 0.0023(16) -0.0012(16)

loop_
_atom_type_symbol
_atom_type_description
_atom_type_scat_dispersion_real
_atom_type_scat_dispersion_imag
_atom_type_scat_source
C C 0.0033 0.0016 'International Tables Vol C Tables 4.2.6.8 and 6.1.1.4'
H H 0.0000 0.0000 'International Tables Vol C Tables 4.2.6.8 and 6.1.1.4'
N N 0.0061 0.0033 'International Tables Vol C Tables 4.2.6.8 and 6.1.1.4'
O O 0.0106 0.0060 'International Tables Vol C Tables 4.2.6.8 and 6.1.1.4'
P P 0.1023 0.0942 'International Tables Vol C Tables 4.2.6.8 and 6.1.1.4'
Mn Mn 0.3368 0.7283 'International Tables Vol C Tables 4.2.6.8 and 6.1.1.4'

loop_
_geom_angle_atom_site_label_1
_geom_angle_atom_site_label_2
_geom_angle_atom_site_label_3
_geom_angle
_geom_angle_site_symmetry_1
_geom_angle_site_symmetry_3
O1 Mn1 O5 155.02(12) . 1_455
O1 Mn1 O3 104.72(11) . 3_667
O5 Mn1 O3 100.13(11) 1_455 3_667
O1 Mn1 O4 86.39(11) . .
O5 Mn1 O4 91.14(11) 1_455 .
O3 Mn1 O4 101.38(11) 3_667 .
O1 Mn1 O3 93.86(11) . 1_455
O5 Mn1 O3 88.82(11) 1_455 1_455
O3 Mn1 O3 78.10(11) 3_667 1_455
O4 Mn1 O3 179.46(10) . 1_455
O1 P1 O3 116.53(17) . .
O1 P1 O2 112.21(17) . .
O3 P1 O2 105.86(16) . .
O1 P1 C7 109.09(17) . .
O3 P1 C7 105.99(17) . .
O2 P1 C7 106.54(18) . .
O6 P2 O5 112.26(17) . .
O6 P2 O4 110.31(17) . .
O5 P2 O4 111.98(17) . .
O6 P2 C7 110.21(18) . .
O5 P2 C7 105.62(17) . .
O4 P2 C7 106.18(17) . .
C4 N1 C3 122.5(4) . .
C4 N1 H1A 120(4) . .
C3 N1 H1A 117(4) . .
P1 O1 Mn1 130.87(17) . .
P1 O2 H2A 121(3) . .
P1 O3 Mn1 133.72(17) . 3_667
P1 O3 Mn1 120.16(15) . 1_655
Mn1 O3 Mn1 101.90(11) 3_667 1_655
P2 O4 Mn1 137.97(17) . .
P2 O5 Mn1 123.39(17) . 1_655
C7 O7 H7A 108(3) . .
H8A O8 H8B 104(6) . .
C5 C1 C2 118.1(4) . .
C5 C1 C6 120.7(4) . .
C2 C1 C6 121.2(4) . .
C3 C2 C1 119.3(5) . .
C3 C2 H2 120.4 . .
C1 C2 H2 120.4 . .
N1 C3 C2 120.3(5) . .
N1 C3 H3 119.8 . .
C2 C3 H3 119.8 . .
N1 C4 C5 119.3(4) . .
N1 C4 H4 120.3 . .
C5 C4 H4 120.3 . .
C4 C5 C1 120.4(5) . .
C4 C5 H5 119.8 . .
C1 C5 H5 119.8 . .
C1 C6 C7 117.4(3) . .
C1 C6 H6A 108.0 . .
C7 C6 H6A 108.0 . .
C1 C6 H6B 108.0 . .
C7 C6 H6B 108.0 . .
H6A C6 H6B 107.2 . .
O7 C7 C6 112.9(3) . .
O7 C7 P1 107.5(3) . .
C6 C7 P1 108.1(3) . .
O7 C7 P2 104.7(2) . .
C6 C7 P2 114.3(3) . .
P1 C7 P2 109.0(2) . .

loop_
_geom_bond_atom_site_label_1
_geom_bond_atom_site_label_2
_geom_bond_distance
_geom_bond_site_symmetry_2
Mn1 O1 2.093(3) .
Mn1 O5 2.116(3) 1_455
Mn1 O3 2.147(3) 3_667
Mn1 O4 2.165(3) .
Mn1 O3 2.289(3) 1_455
P1 O1 1.503(3) .
P1 O3 1.530(3) .
P1 O2 1.557(3) .
P1 C7 1.850(4) .
P2 O6 1.519(3) .
P2 O5 1.529(3) .
P2 O4 1.532(3) .
P2 C7 1.862(4) .
N1 C4 1.334(7) .
N1 C3 1.338(7) .
N1 H1A 0.84(5) .
O2 H2A 0.81(4) .
O3 Mn1 2.147(3) 3_667
O3 Mn1 2.289(3) 1_655
O5 Mn1 2.116(3) 1_655
O7 C7 1.451(5) .
O7 H7A 0.84(5) .
O8 H8A 0.80(6) .
O8 H8B 0.74(6) .
C1 C5 1.392(6) .
C1 C2 1.398(6) .
C1 C6 1.510(6) .
C2 C3 1.373(6) .
C2 H2 0.9300 .
C3 H3 0.9300 .
C4 C5 1.374(6) .
C4 H4 0.9300 .
C5 H5 0.9300 .
C6 C7 1.548(5) .
C6 H6A 0.9700 .
C6 H6B 0.9700 .

loop_
_geom_hbond_atom_site_label_D
_geom_hbond_atom_site_label_H
_geom_hbond_atom_site_label_A
_geom_hbond_distance_DH
_geom_hbond_distance_HA
_geom_hbond_distance_DA
_geom_hbond_angle_DHA
_geom_hbond_site_symmetry_A
N1 H1A O4 0.84(5) 1.87(2) 2.720(5) 178(6) 2_656
O2 H2A O6 0.81(4) 1.72(2) 2.528(4) 175(5) 4_576
O7 H7A O8 0.84(5) 1.88(5) 2.713(5) 167(5) 1_656
O8 H8A O6 0.80(6) 2.08(6) 2.879(5) 175(6) 4_575
O8 H8A O4 0.80(6) 2.60(6) 3.065(4) 119(5) 4_575
O8 H8B O5 0.74(6) 2.17(6) 2.900(5) 169(6) 4_475
